data_2209347
loop_
_publ_author_name
'Hoong-Kun Fun'
'Suchada Chantrapromma'
'Zhong-Lin Lu'
'Xiao-Yang Gong'

_publ_section_title
;(1-Methylimidazole-\k<i>N</i>^3^)[tris(2-aminoethyl)amine-\k^4^<i>N</i>]copper(II)
 bis(perchlorate)
;
_journal_coeditor_code WW2013
_journal_issue 6
_journal_name_full 'Acta Crystallographica Section E'
_journal_page_first m1247
_journal_page_last m1249
_journal_paper_doi 10.1107/S1600536806016333
_journal_volume 62
_journal_year 2006
_chemical_formula_iupac '[Cu (C4 H6 N2) (C6 H18 N4)] (Cl O4)2'
_chemical_formula_moiety 'C10 H24 Cu N6 2+, 2Cl O4 -'
_chemical_formula_sum 'C10 H24 Cl2 Cu N6 O8'
_chemical_formula_weight 490.80
_chemical_name_systematic
;
(1-Methylimidazole-\kN^3^)[tris(2-aminoethyl)amine-\k^4^N]copper(II)
bis(perchlorate)
;
_space_group_IT_number 14
_symmetry_cell_setting monoclinic
_symmetry_space_group_name_Hall '-P 2yn'
_symmetry_space_group_name_H-M 'P 1 21/n 1'
_atom_sites_solution_hydrogens geom
_atom_sites_solution_primary direct
_atom_sites_solution_secondary difmap
_audit_creation_method SHELXL-97
_cell_angle_alpha 90.00
_cell_angle_beta 92.607(2)
_cell_angle_gamma 90.00
_cell_formula_units_Z 8
_cell_length_a 21.9941(7)
_cell_length_b 7.8942(3)
_cell_length_c 21.9941(7)
_cell_measurement_reflns_used 9198
_cell_measurement_temperature 100.00(10)
_cell_measurement_theta_max 28.00
_cell_measurement_theta_min 0.93
_cell_volume 3814.8(2)
_computing_cell_refinement APEX2
_computing_data_collection 'APEX2 (Bruker, 2005)'
_computing_data_reduction 'SAINT (Bruker, 2005)'
_computing_molecular_graphics SHELXTL
_computing_publication_material 'SHELXTL and PLATON (Spek, 2003)'
_computing_structure_refinement SHELXTL
_computing_structure_solution 'SHELXTL (Sheldrick, 1998)'
_diffrn_ambient_temperature 297(2)
_diffrn_detector_area_resol_mean 8.33
_diffrn_measured_fraction_theta_full 1.000
_diffrn_measured_fraction_theta_max 1.000
_diffrn_measurement_device_type 'Bruker SMART APEX2 CCD area-detector'
_diffrn_measurement_method \w
_diffrn_radiation_monochromator graphite
_diffrn_radiation_source 'fine-focus sealed tube'
_diffrn_radiation_type MoK\a
_diffrn_radiation_wavelength 0.71073
_diffrn_reflns_av_R_equivalents 0.0529
_diffrn_reflns_av_sigmaI/netI 0.0624
_diffrn_reflns_limit_h_max 29
_diffrn_reflns_limit_h_min -29
_diffrn_reflns_limit_k_max 10
_diffrn_reflns_limit_k_min -10
_diffrn_reflns_limit_l_max 29
_diffrn_reflns_limit_l_min -29
_diffrn_reflns_number 41516
_diffrn_reflns_theta_full 28.00
_diffrn_reflns_theta_max 28.00
_diffrn_reflns_theta_min 0.93
_diffrn_standards_decay_% 0
_diffrn_standards_interval_count 0
_diffrn_standards_interval_time 0
_diffrn_standards_number 0
_exptl_absorpt_coefficient_mu 1.477
_exptl_absorpt_correction_T_max 0.863
_exptl_absorpt_correction_T_min 0.794
_exptl_absorpt_correction_type multi-scan
_exptl_absorpt_process_details '(SADABS; Bruker, 2005)'
_exptl_crystal_colour blue
_exptl_crystal_density_diffrn 1.709
_exptl_crystal_density_method 'not measured'
_exptl_crystal_description needle
_exptl_crystal_F_000 2024
_exptl_crystal_size_max 0.43
_exptl_crystal_size_mid 0.13
_exptl_crystal_size_min 0.10
_refine_diff_density_max 0.890
_refine_diff_density_min -1.039
_refine_ls_extinction_method none
_refine_ls_goodness_of_fit_ref 1.036
_refine_ls_hydrogen_treatment constr
_refine_ls_matrix_type full
_refine_ls_number_parameters 482
_refine_ls_number_reflns 9198
_refine_ls_number_restraints 0
_refine_ls_restrained_S_all 1.036
_refine_ls_R_factor_all 0.0745
_refine_ls_R_factor_gt 0.0487
_refine_ls_shift/su_max 0.001
_refine_ls_shift/su_mean 0.000
_refine_ls_structure_factor_coef Fsqd
_refine_ls_weighting_details 'calc w=1/[\s^2^(Fo^2^)+(0.0788P)^2^] where P=(Fo^2^+2Fc^2^)/3'
_refine_ls_weighting_scheme calc
_refine_ls_wR_factor_gt 0.1159
_refine_ls_wR_factor_ref 0.1373
_reflns_number_gt 7032
_reflns_number_total 9198
_reflns_threshold_expression I>2\s(I)
_cod_data_source_file ww2013.cif
_cod_data_source_block I
_cod_original_sg_symbol_H-M 'P 21/n'
_cod_database_code 2209347
_cod_database_fobs_code 2209347

loop_
_symmetry_equiv_pos_as_xyz
'x, y, z'
'-x+1/2, y+1/2, -z+1/2'
'-x, -y, -z'
'x-1/2, -y-1/2, z-1/2'

loop_
_atom_site_type_symbol
_atom_site_label
_atom_site_fract_x
_atom_site_fract_y
_atom_site_fract_z
_atom_site_U_iso_or_equiv
_atom_site_adp_type
_atom_site_calc_flag
_atom_site_refinement_flags
_atom_site_occupancy
Cu Cu1 0.80503(3) 0.28293(7) 0.09078(3) 0.01641(16) Uani d . 1
Cu Cu2 0.41389(3) 0.26543(11) 0.19407(3) 0.01780(16) Uani d . 1
Cl Cl1 0.58046(5) -0.20466(15) 0.16556(5) 0.0186(3) Uani d . 1
Cl Cl2 0.18146(7) 0.2578(2) 0.37160(7) 0.0307(3) Uani d . 1
Cl Cl3 0.62822(6) 0.30378(16) 0.32509(6) 0.0283(3) Uani d . 1
Cl Cl4 0.16773(6) 0.23126(18) 0.08051(6) 0.0207(3) Uiso d . 1
O O1 0.64587(16) -0.1984(5) 0.16405(18) 0.0268(9) Uani d . 1
O O2 0.55809(16) -0.3546(5) 0.13348(16) 0.0267(8) Uani d . 1
O O3 0.55468(16) -0.0559(5) 0.13609(15) 0.0271(8) Uani d . 1
O O4 0.56218(17) -0.2102(5) 0.22727(17) 0.0278(9) Uani d . 1
O O5 0.1227(2) 0.1779(6) 0.3626(3) 0.0656(15) Uani d . 1
O O6 0.1869(3) 0.3179(7) 0.4322(2) 0.0692(16) Uani d . 1
O O7 0.18419(19) 0.3978(6) 0.33091(18) 0.0483(11) Uani d . 1
O O8 0.2287(2) 0.1380(5) 0.3602(2) 0.0553(13) Uani d . 1
O O9 0.6139(3) 0.3699(7) 0.3828(2) 0.0781(17) Uani d . 1
O O10 0.6379(2) 0.4376(5) 0.2838(2) 0.0668(15) Uani d . 1
O O11 0.6813(2) 0.2039(6) 0.3305(2) 0.0616(15) Uani d . 1
O O12 0.5788(3) 0.2029(8) 0.3036(3) 0.094(2) Uani d . 1
O O13 0.14142(16) 0.3815(5) 0.05278(16) 0.0327(9) Uani d . 1
O O14 0.13402(16) 0.0836(5) 0.05867(16) 0.0327(9) Uani d . 1
O O15 0.1641(2) 0.2437(5) 0.14492(17) 0.0296(9) Uani d . 1
O O16 0.23062(16) 0.2167(5) 0.06429(17) 0.0249(9) Uani d . 1
N N1 0.71605(19) 0.2604(5) 0.11379(19) 0.0176(9) Uani d . 1
N N2 0.77521(18) 0.5185(5) 0.0519(2) 0.0279(10) Uani d . 1
H H2C 0.7873 0.6054 0.0760 0.033 Uiso calc R 1
H H2D 0.7906 0.5331 0.0151 0.033 Uiso calc R 1
N N3 0.78554(19) 0.0692(6) 0.0397(2) 0.0354(12) Uani d . 1
H H3C 0.7792 0.0972 0.0003 0.042 Uiso calc R 1
H H3D 0.8169 -0.0039 0.0429 0.042 Uiso calc R 1
N N4 0.8237(2) 0.3013(6) 0.1829(2) 0.0285(11) Uani d . 1
H H4C 0.8447 0.2095 0.1961 0.034 Uiso calc R 1
H H4D 0.8467 0.3936 0.1910 0.034 Uiso calc R 1
N N5 0.89156(19) 0.2943(5) 0.0689(2) 0.0226(10) Uani d . 1
N N6 0.9739(2) 0.2658(6) 0.0164(2) 0.0277(11) Uani d . 1
N N7 0.38823(18) 0.2918(5) 0.28151(19) 0.0175(9) Uani d . 1
N N8 0.4409(2) 0.0183(5) 0.22279(18) 0.0256(10) Uani d . 1
H H8B 0.4155 -0.0596 0.2059 0.031 Uiso calc R 1
H H8C 0.4788 -0.0039 0.2113 0.031 Uiso calc R 1
N N9 0.3215(2) 0.2883(6) 0.1731(2) 0.0257(10) Uani d . 1
H H9B 0.3144 0.3839 0.1517 0.031 Uiso calc R 1
H H9C 0.3088 0.2000 0.1499 0.031 Uiso calc R 1
N N10 0.4810(2) 0.4414(6) 0.22050(18) 0.0350(11) Uani d . 1
H H10D 0.5162 0.3885 0.2307 0.042 Uiso calc R 1
H H10E 0.4874 0.5143 0.1900 0.042 Uiso calc R 1
N N11 0.4380(2) 0.2445(5) 0.1085(2) 0.0216(10) Uani d . 1
N N12 0.4906(2) 0.2548(5) 0.0264(2) 0.0245(10) Uani d . 1
C C1 0.6860(2) 0.4279(6) 0.1039(2) 0.0254(11) Uani d . 1
H H1A 0.6954 0.5010 0.1384 0.030 Uiso calc R 1
H H1B 0.6422 0.4129 0.1004 0.030 Uiso calc R 1
C C2 0.7077(2) 0.5095(7) 0.0465(3) 0.0311(13) Uani d . 1
H H2A 0.6948 0.4428 0.0112 0.037 Uiso calc R 1
H H2B 0.6907 0.6224 0.0419 0.037 Uiso calc R 1
C C3 0.6854(2) 0.1307(6) 0.0752(2) 0.0214(10) Uani d . 1
H H3A 0.6706 0.1809 0.0371 0.026 Uiso calc R 1
H H3B 0.6509 0.0845 0.0956 0.026 Uiso calc R 1
C C4 0.7306(2) -0.0091(6) 0.0629(2) 0.0265(12) Uani d . 1
H H4A 0.7407 -0.0710 0.1001 0.032 Uiso calc R 1
H H4B 0.7130 -0.0879 0.0331 0.032 Uiso calc R 1
C C5 0.7169(2) 0.2113(7) 0.1787(2) 0.0251(11) Uani d . 1
H H5A 0.7259 0.0915 0.1827 0.030 Uiso calc R 1
H H5B 0.6772 0.2318 0.1948 0.030 Uiso calc R 1
C C6 0.7651(2) 0.3140(8) 0.2147(2) 0.0325(14) Uani d . 1
H H6A 0.7525 0.4315 0.2172 0.039 Uiso calc R 1
H H6B 0.7704 0.2697 0.2558 0.039 Uiso calc R 1
C C7 0.9133(2) 0.2554(8) 0.0160(3) 0.0356(16) Uani d . 1
H H7A 0.8892 0.2241 -0.0180 0.043 Uiso calc R 1
C C8 0.9927(3) 0.3164(9) 0.0729(3) 0.0485(18) Uani d . 1
H H8A 1.0325 0.3367 0.0870 0.058 Uiso calc R 1
C C9 0.9418(3) 0.3317(9) 0.1047(3) 0.0488(18) Uani d . 1
H H9A 0.9412 0.3634 0.1454 0.059 Uiso calc R 1
C C10 1.0134(3) 0.2264(10) -0.0334(3) 0.055(2) Uani d . 1
H H10A 0.9889 0.1933 -0.0687 0.083 Uiso calc R 1
H H10B 1.0403 0.1354 -0.0215 0.083 Uiso calc R 1
H H10C 1.0368 0.3248 -0.0429 0.083 Uiso calc R 1
C C11 0.3859(2) 0.1196(6) 0.3085(2) 0.0242(11) Uani d . 1
H H11A 0.3480 0.0651 0.2955 0.029 Uiso calc R 1
H H11B 0.3871 0.1285 0.3525 0.029 Uiso calc R 1
C C12 0.4389(2) 0.0126(7) 0.2893(2) 0.0267(12) Uani d . 1
H H12A 0.4767 0.0562 0.3077 0.032 Uiso calc R 1
H H12B 0.4339 -0.1034 0.3027 0.032 Uiso calc R 1
C C13 0.3266(2) 0.3730(7) 0.2784(2) 0.0273(12) Uani d . 1
H H13A 0.3306 0.4933 0.2706 0.033 Uiso calc R 1
H H13B 0.3075 0.3590 0.3169 0.033 Uiso calc R 1
C C14 0.2876(2) 0.2927(8) 0.2283(3) 0.0286(13) Uani d . 1
H H14A 0.2765 0.1785 0.2398 0.034 Uiso calc R 1
H H14B 0.2505 0.3577 0.2213 0.034 Uiso calc R 1
C C15 0.4332(2) 0.3996(6) 0.3155(2) 0.0232(11) Uani d . 1
H H15A 0.4663 0.3300 0.3320 0.028 Uiso calc R 1
H H15B 0.4139 0.4540 0.3492 0.028 Uiso calc R 1
C C16 0.4579(3) 0.5327(7) 0.2739(2) 0.0323(13) Uani d . 1
H H16A 0.4260 0.6116 0.2611 0.039 Uiso calc R 1
H H16B 0.4905 0.5955 0.2948 0.039 Uiso calc R 1
C C17 0.4896(3) 0.2921(7) 0.0857(2) 0.0269(13) Uani d . 1
H H17A 0.5212 0.3448 0.1079 0.032 Uiso calc R 1
C C18 0.4376(3) 0.1752(8) 0.0108(3) 0.0399(15) Uani d . 1
H H18A 0.4256 0.1331 -0.0274 0.048 Uiso calc R 1
C C19 0.4056(3) 0.1689(9) 0.0618(3) 0.0465(17) Uani d . 1
H H19A 0.3673 0.1203 0.0646 0.056 Uiso calc R 1
C C20 0.5413(3) 0.2914(8) -0.0136(3) 0.0348(15) Uani d . 1
H H20A 0.5727 0.3519 0.0091 0.052 Uiso calc R 1
H H20B 0.5266 0.3592 -0.0474 0.052 Uiso calc R 1
H H20C 0.5574 0.1870 -0.0283 0.052 Uiso calc R 1

loop_
_atom_site_aniso_label
_atom_site_aniso_U_11
_atom_site_aniso_U_22
_atom_site_aniso_U_33
_atom_site_aniso_U_12
_atom_site_aniso_U_13
_atom_site_aniso_U_23
Cu1 0.0163(3) 0.0151(3) 0.0180(3) -0.0007(2) 0.0019(2) 0.0002(2)
Cu2 0.0215(3) 0.0164(4) 0.0157(3) 0.0001(3) 0.0030(2) -0.0002(2)
Cl1 0.0168(5) 0.0175(6) 0.0218(6) -0.0009(5) 0.0032(4) 0.0007(5)
Cl2 0.0419(8) 0.0229(6) 0.0283(7) -0.0007(6) 0.0136(6) 0.0002(6)
Cl3 0.0256(7) 0.0231(7) 0.0369(7) -0.0009(6) 0.0087(5) -0.0026(6)
O1 0.0170(18) 0.028(2) 0.036(2) -0.0007(17) 0.0058(15) -0.0003(18)
O2 0.0280(19) 0.0226(19) 0.0297(19) -0.0096(17) 0.0037(15) -0.0045(17)
O3 0.0311(19) 0.0222(19) 0.0283(19) 0.0076(17) 0.0053(15) 0.0056(16)
O4 0.028(2) 0.033(2) 0.023(2) -0.0003(17) 0.0037(15) 0.0014(17)
O5 0.049(3) 0.048(3) 0.102(4) -0.013(3) 0.031(3) -0.014(3)
O6 0.102(4) 0.076(4) 0.031(2) 0.009(3) 0.006(2) -0.010(3)
O7 0.050(3) 0.051(3) 0.045(2) 0.009(2) 0.011(2) 0.021(2)
O8 0.061(3) 0.029(2) 0.079(3) 0.003(2) 0.031(2) -0.001(2)
O9 0.108(4) 0.077(4) 0.053(3) -0.011(4) 0.050(3) -0.018(3)
O10 0.114(4) 0.026(2) 0.064(3) 0.009(3) 0.040(3) 0.014(2)
O11 0.055(3) 0.072(4) 0.059(3) 0.036(3) 0.018(2) 0.028(3)
O12 0.047(3) 0.121(5) 0.113(5) -0.050(4) 0.000(3) -0.025(4)
O13 0.031(2) 0.032(2) 0.035(2) 0.0059(18) 0.0025(16) 0.0162(19)
O14 0.034(2) 0.034(2) 0.031(2) -0.0155(19) 0.0068(16) -0.0086(18)
O15 0.042(2) 0.030(2) 0.0168(19) -0.0006(18) 0.0050(16) -0.0027(16)
O16 0.0183(18) 0.032(2) 0.025(2) 0.0004(16) 0.0035(14) -0.0042(17)
N1 0.020(2) 0.015(2) 0.018(2) 0.0041(17) 0.0001(16) -0.0013(17)
N2 0.029(2) 0.022(2) 0.033(2) -0.001(2) 0.0031(18) 0.006(2)
N3 0.025(2) 0.030(3) 0.052(3) -0.007(2) 0.014(2) -0.016(2)
N4 0.023(2) 0.037(3) 0.025(2) -0.006(2) 0.0004(18) 0.001(2)
N5 0.019(2) 0.019(2) 0.030(2) -0.0026(19) 0.0048(17) -0.002(2)
N6 0.022(2) 0.040(3) 0.022(2) -0.005(2) 0.0086(18) -0.002(2)
N7 0.017(2) 0.015(2) 0.020(2) -0.0027(17) 0.0040(16) -0.0006(17)
N8 0.035(2) 0.019(2) 0.023(2) 0.007(2) 0.0051(17) -0.0011(19)
N9 0.028(2) 0.026(2) 0.022(2) 0.005(2) -0.0049(18) -0.001(2)
N10 0.046(3) 0.035(3) 0.024(2) -0.016(2) 0.0068(19) -0.002(2)
N11 0.028(2) 0.018(2) 0.019(2) -0.0035(18) 0.0020(17) -0.0003(17)
N12 0.031(3) 0.025(2) 0.017(2) 0.006(2) 0.0032(18) 0.0005(19)
C1 0.020(2) 0.018(3) 0.038(3) 0.007(2) 0.003(2) -0.004(2)
C2 0.027(3) 0.016(3) 0.050(3) 0.004(2) -0.008(2) 0.006(3)
C3 0.023(2) 0.015(2) 0.026(3) -0.008(2) 0.0003(19) -0.003(2)
C4 0.030(3) 0.013(2) 0.036(3) -0.008(2) 0.006(2) -0.007(2)
C5 0.024(3) 0.035(3) 0.016(2) -0.004(2) 0.0052(18) 0.004(2)
C6 0.029(3) 0.054(4) 0.015(3) -0.007(3) 0.004(2) -0.004(3)
C7 0.019(3) 0.068(4) 0.020(3) -0.007(3) 0.000(2) -0.001(3)
C8 0.018(3) 0.084(5) 0.043(4) -0.004(3) 0.000(2) -0.020(4)
C9 0.030(3) 0.085(5) 0.032(3) -0.013(3) 0.007(2) -0.030(3)
C10 0.022(3) 0.125(7) 0.020(3) -0.004(3) 0.006(2) -0.016(3)
C11 0.031(3) 0.019(3) 0.023(2) -0.003(2) 0.003(2) -0.001(2)
C12 0.033(3) 0.019(3) 0.028(3) 0.000(2) -0.006(2) 0.002(2)
C13 0.029(3) 0.026(3) 0.027(3) 0.013(2) 0.006(2) -0.003(2)
C14 0.023(3) 0.035(3) 0.028(3) 0.004(3) 0.003(2) -0.005(3)
C15 0.030(3) 0.019(2) 0.020(2) -0.001(2) 0.0009(19) -0.005(2)
C16 0.051(4) 0.021(3) 0.024(3) -0.016(3) 0.000(2) -0.009(2)
C17 0.025(3) 0.033(3) 0.023(3) 0.004(2) 0.001(2) 0.000(2)
C18 0.050(4) 0.045(4) 0.025(3) -0.025(3) 0.007(2) -0.011(3)
C19 0.055(4) 0.061(4) 0.025(3) -0.036(4) 0.007(3) -0.004(3)
C20 0.034(3) 0.047(4) 0.024(3) 0.004(3) 0.009(2) 0.003(3)

loop_
_atom_type_symbol
_atom_type_description
_atom_type_scat_dispersion_real
_atom_type_scat_dispersion_imag
_atom_type_scat_source
C C 0.0033 0.0016 'International Tables Vol C Tables 4.2.6.8 and 6.1.1.4'
H H 0.0000 0.0000 'International Tables Vol C Tables 4.2.6.8 and 6.1.1.4'
N N 0.0061 0.0033 'International Tables Vol C Tables 4.2.6.8 and 6.1.1.4'
O O 0.0106 0.0060 'International Tables Vol C Tables 4.2.6.8 and 6.1.1.4'
Cl Cl 0.1484 0.1585 'International Tables Vol C Tables 4.2.6.8 and 6.1.1.4'
Cu Cu 0.3201 1.2651 'International Tables Vol C Tables 4.2.6.8 and 6.1.1.4'

loop_
_geom_angle_atom_site_label_1
_geom_angle_atom_site_label_2
_geom_angle_atom_site_label_3
_geom_angle
_geom_angle_publ_flag
N5 Cu1 N1 177.58(17) y
N5 Cu1 N4 94.85(18) ?
N1 Cu1 N4 85.04(17) y
N5 Cu1 N3 94.74(17) ?
N1 Cu1 N3 83.47(16) y
N4 Cu1 N3 128.5(2) ?
N5 Cu1 N2 98.27(17) ?
N1 Cu1 N2 84.00(16) y
N4 Cu1 N2 112.15(18) ?
N3 Cu1 N2 116.23(19) ?
N11 Cu2 N7 178.76(17) y
N11 Cu2 N9 95.63(18) ?
N7 Cu2 N9 83.68(17) y
N11 Cu2 N10 95.92(17) ?
N7 Cu2 N10 83.81(16) y
N9 Cu2 N10 132.62(19) ?
N11 Cu2 N8 97.02(16) ?
N7 Cu2 N8 84.20(16) y
N9 Cu2 N8 113.82(17) ?
N10 Cu2 N8 110.07(18) ?
O4 Cl1 O1 110.2(2) ?
O4 Cl1 O3 109.2(2) ?
O1 Cl1 O3 109.5(2) ?
O4 Cl1 O2 109.3(2) ?
O1 Cl1 O2 109.5(2) ?
O3 Cl1 O2 109.1(2) ?
O6 Cl2 O7 109.1(3) ?
O6 Cl2 O8 110.8(3) ?
O7 Cl2 O8 110.5(3) ?
O6 Cl2 O5 108.2(3) ?
O7 Cl2 O5 108.4(3) ?
O8 Cl2 O5 109.8(3) ?
O11 Cl3 O12 109.6(4) ?
O11 Cl3 O10 108.8(3) ?
O12 Cl3 O10 110.0(4) ?
O11 Cl3 O9 110.3(3) ?
O12 Cl3 O9 107.9(4) ?
O10 Cl3 O9 110.2(3) ?
O15 Cl4 O13 108.9(2) ?
O15 Cl4 O16 110.3(2) ?
O13 Cl4 O16 109.3(2) ?
O15 Cl4 O14 109.5(2) ?
O13 Cl4 O14 109.3(2) ?
O16 Cl4 O14 109.5(2) ?
C3 N1 C5 111.1(4) ?
C3 N1 C1 110.1(4) ?
C5 N1 C1 111.1(4) ?
C3 N1 Cu1 109.5(3) ?
C5 N1 Cu1 106.9(3) ?
C1 N1 Cu1 108.0(3) ?
C2 N2 Cu1 106.1(3) ?
C2 N2 H2C 110.5 ?
Cu1 N2 H2C 110.5 ?
C2 N2 H2D 110.5 ?
Cu1 N2 H2D 110.5 ?
H2C N2 H2D 108.7 ?
C4 N3 Cu1 108.0(3) ?
C4 N3 H3C 110.1 ?
Cu1 N3 H3C 110.1 ?
C4 N3 H3D 110.1 ?
Cu1 N3 H3D 110.1 ?
H3C N3 H3D 108.4 ?
C6 N4 Cu1 109.1(3) ?
C6 N4 H4C 109.9 ?
Cu1 N4 H4C 109.9 ?
C6 N4 H4D 109.9 ?
Cu1 N4 H4D 109.9 ?
H4C N4 H4D 108.3 ?
C7 N5 C9 104.2(5) ?
C7 N5 Cu1 126.5(4) ?
C9 N5 Cu1 129.2(4) ?
C7 N6 C8 106.7(5) ?
C7 N6 C10 127.5(5) ?
C8 N6 C10 125.8(5) ?
C15 N7 C11 111.0(4) ?
C15 N7 C13 111.0(4) ?
C11 N7 C13 111.3(4) ?
C15 N7 Cu2 109.1(3) ?
C11 N7 Cu2 107.4(3) ?
C13 N7 Cu2 106.8(3) ?
C12 N8 Cu2 107.7(3) ?
C12 N8 H8B 110.2 ?
Cu2 N8 H8B 110.2 ?
C12 N8 H8C 110.2 ?
Cu2 N8 H8C 110.2 ?
H8B N8 H8C 108.5 ?
C14 N9 Cu2 110.6(3) ?
C14 N9 H9B 109.5 ?
Cu2 N9 H9B 109.5 ?
C14 N9 H9C 109.5 ?
Cu2 N9 H9C 109.5 ?
H9B N9 H9C 108.1 ?
C16 N10 Cu2 106.2(3) ?
C16 N10 H10D 110.5 ?
Cu2 N10 H10D 110.5 ?
C16 N10 H10E 110.5 ?
Cu2 N10 H10E 110.5 ?
H10D N10 H10E 108.7 ?
C17 N11 C19 105.6(5) ?
C17 N11 Cu2 127.6(4) ?
C19 N11 Cu2 126.8(4) ?
C17 N12 C18 107.2(5) ?
C17 N12 C20 125.7(5) ?
C18 N12 C20 127.1(5) ?
N1 C1 C2 110.2(4) ?
N1 C1 H1A 109.6 ?
C2 C1 H1A 109.6 ?
N1 C1 H1B 109.6 ?
C2 C1 H1B 109.6 ?
H1A C1 H1B 108.1 ?
N2 C2 C1 107.8(4) ?
N2 C2 H2A 110.1 ?
C1 C2 H2A 110.1 ?
N2 C2 H2B 110.1 ?
C1 C2 H2B 110.1 ?
H2A C2 H2B 108.5 ?
N1 C3 C4 108.8(4) ?
N1 C3 H3A 109.9 ?
C4 C3 H3A 109.9 ?
N1 C3 H3B 109.9 ?
C4 C3 H3B 109.9 ?
H3A C3 H3B 108.3 ?
N3 C4 C3 108.1(4) ?
N3 C4 H4A 110.1 ?
C3 C4 H4A 110.1 ?
N3 C4 H4B 110.1 ?
C3 C4 H4B 110.1 ?
H4A C4 H4B 108.4 ?
N1 C5 C6 109.9(4) ?
N1 C5 H5A 109.7 ?
C6 C5 H5A 109.7 ?
N1 C5 H5B 109.7 ?
C6 C5 H5B 109.7 ?
H5A C5 H5B 108.2 ?
N4 C6 C5 108.3(4) ?
N4 C6 H6A 110.0 ?
C5 C6 H6A 110.0 ?
N4 C6 H6B 110.0 ?
C5 C6 H6B 110.0 ?
H6A C6 H6B 108.4 ?
N5 C7 N6 112.5(5) ?
N5 C7 H7A 123.7 ?
N6 C7 H7A 123.7 ?
C9 C8 N6 106.1(5) ?
C9 C8 H8A 127.0 ?
N6 C8 H8A 127.0 ?
C8 C9 N5 110.6(5) ?
C8 C9 H9A 124.7 ?
N5 C9 H9A 124.7 ?
N6 C10 H10A 109.5 ?
N6 C10 H10B 109.5 ?
H10A C10 H10B 109.5 ?
N6 C10 H10C 109.5 ?
H10A C10 H10C 109.5 ?
H10B C10 H10C 109.5 ?
N7 C11 C12 111.0(4) ?
N7 C11 H11A 109.4 ?
C12 C11 H11A 109.4 ?
N7 C11 H11B 109.4 ?
C12 C11 H11B 109.4 ?
H11A C11 H11B 108.0 ?
N8 C12 C11 108.6(4) ?
N8 C12 H12A 110.0 ?
C11 C12 H12A 110.0 ?
N8 C12 H12B 110.0 ?
C11 C12 H12B 110.0 ?
H12A C12 H12B 108.4 ?
N7 C13 C14 109.8(4) ?
N7 C13 H13A 109.7 ?
C14 C13 H13A 109.7 ?
N7 C13 H13B 109.7 ?
C14 C13 H13B 109.7 ?
H13A C13 H13B 108.2 ?
N9 C14 C13 108.9(4) ?
N9 C14 H14A 109.9 ?
C13 C14 H14A 109.9 ?
N9 C14 H14B 109.9 ?
C13 C14 H14B 109.9 ?
H14A C14 H14B 108.3 ?
N7 C15 C16 110.1(4) ?
N7 C15 H15A 109.6 ?
C16 C15 H15A 109.6 ?
N7 C15 H15B 109.6 ?
C16 C15 H15B 109.6 ?
H15A C15 H15B 108.1 ?
N10 C16 C15 106.7(4) ?
N10 C16 H16A 110.4 ?
C15 C16 H16A 110.4 ?
N10 C16 H16B 110.4 ?
C15 C16 H16B 110.4 ?
H16A C16 H16B 108.6 ?
N11 C17 N12 111.3(5) ?
N11 C17 H17A 124.4 ?
N12 C17 H17A 124.4 ?
C19 C18 N12 106.3(5) ?
C19 C18 H18A 126.8 ?
N12 C18 H18A 126.8 ?
C18 C19 N11 109.6(5) ?
C18 C19 H19A 125.2 ?
N11 C19 H19A 125.2 ?
N12 C20 H20A 109.5 ?
N12 C20 H20B 109.5 ?
H20A C20 H20B 109.5 ?
N12 C20 H20C 109.5 ?
H20A C20 H20C 109.5 ?
H20B C20 H20C 109.5 ?

loop_
_geom_bond_atom_site_label_1
_geom_bond_atom_site_label_2
_geom_bond_distance
_geom_bond_publ_flag
Cu1 N5 1.986(4) y
Cu1 N1 2.051(4) y
Cu1 N4 2.053(5) y
Cu1 N3 2.061(5) y
Cu1 N2 2.138(4) y
Cu2 N11 1.985(4) y
Cu2 N7 2.039(4) y
Cu2 N9 2.071(4) y
Cu2 N10 2.090(4) y
Cu2 N8 2.127(4) y
Cl1 O4 1.434(4) ?
Cl1 O1 1.441(4) ?
Cl1 O3 1.445(4) ?
Cl1 O2 1.453(4) ?
Cl2 O6 1.414(5) ?
Cl2 O7 1.425(4) ?
Cl2 O8 1.435(4) ?
Cl2 O5 1.444(5) ?
Cl3 O11 1.409(4) ?
Cl3 O12 1.411(5) ?
Cl3 O10 1.416(4) ?
Cl3 O9 1.420(5) ?
Cl4 O15 1.426(4) ?
Cl4 O13 1.443(4) ?
Cl4 O16 1.449(4) ?
Cl4 O14 1.452(4) ?
N1 C3 1.473(6) ?
N1 C5 1.478(6) ?
N1 C1 1.490(6) ?
N2 C2 1.486(6) ?
N2 H2C 0.9000 ?
N2 H2D 0.9000 ?
N3 C4 1.470(6) ?
N3 H3C 0.9000 ?
N3 H3D 0.9000 ?
N4 C6 1.499(7) ?
N4 H4C 0.9000 ?
N4 H4D 0.9000 ?
N5 C7 1.314(7) ?
N5 C9 1.360(7) ?
N6 C7 1.335(7) ?
N6 C8 1.352(7) ?
N6 C10 1.462(7) ?
N7 C15 1.481(6) ?
N7 C11 1.485(6) ?
N7 C13 1.499(6) ?
N8 C12 1.466(6) ?
N8 H8B 0.9000 ?
N8 H8C 0.9000 ?
N9 C14 1.453(7) ?
N9 H9B 0.9000 ?
N9 H9C 0.9000 ?
N10 C16 1.488(7) ?
N10 H10D 0.9000 ?
N10 H10E 0.9000 ?
N11 C17 1.315(7) ?
N11 C19 1.360(7) ?
N12 C17 1.338(7) ?
N12 C18 1.355(7) ?
N12 C20 1.478(7) ?
C1 C2 1.512(7) ?
C1 H1A 0.9700 ?
C1 H1B 0.9700 ?
C2 H2A 0.9700 ?
C2 H2B 0.9700 ?
C3 C4 1.517(7) ?
C3 H3A 0.9700 ?
C3 H3B 0.9700 ?
C4 H4A 0.9700 ?
C4 H4B 0.9700 ?
C5 C6 1.527(7) ?
C5 H5A 0.9700 ?
C5 H5B 0.9700 ?
C6 H6A 0.9700 ?
C6 H6B 0.9700 ?
C7 H7A 0.9300 ?
C8 C9 1.351(8) ?
C8 H8A 0.9300 ?
C9 H9A 0.9300 ?
C10 H10A 0.9600 ?
C10 H10B 0.9600 ?
C10 H10C 0.9600 ?
C11 C12 1.516(7) ?
C11 H11A 0.9700 ?
C11 H11B 0.9700 ?
C12 H12A 0.9700 ?
C12 H12B 0.9700 ?
C13 C14 1.505(7) ?
C13 H13A 0.9700 ?
C13 H13B 0.9700 ?
C14 H14A 0.9700 ?
C14 H14B 0.9700 ?
C15 C16 1.511(7) ?
C15 H15A 0.9700 ?
C15 H15B 0.9700 ?
C16 H16A 0.9700 ?
C16 H16B 0.9700 ?
C17 H17A 0.9300 ?
C18 C19 1.353(8) ?
C18 H18A 0.9300 ?
C19 H19A 0.9300 ?
C20 H20A 0.9600 ?
C20 H20B 0.9600 ?
C20 H20C 0.9600 ?

loop_
_geom_hbond_atom_site_label_D
_geom_hbond_atom_site_label_H
_geom_hbond_atom_site_label_A
_geom_hbond_site_symmetry_A
_geom_hbond_distance_DH
_geom_hbond_distance_HA
_geom_hbond_distance_DA
_geom_hbond_angle_DHA
_geom_hbond_publ_flag
N2 H2C O11 2_655 0.90 2.28 3.086(6) 149.56 y
N2 H2D O13 3_665 0.90 2.26 3.110(6) 156.84 y
N3 H3C O6 4_665 0.90 2.56 3.260(7) 135.51 y
N3 H3D O9 2_645 0.90 2.40 3.151(7) 141.28 y
N4 H4C O10 2_645 0.90 2.22 3.072(6) 157.40 y
N4 H4D O11 2_655 0.90 2.56 3.193(7) 127.49 y
N8 H8B O7 2_545 0.90 2.33 3.094(6) 143.13 y
N8 H8C O3 1_555 0.90 2.44 3.267(5) 153.59 y
N8 H8C O4 1_555 0.90 2.47 3.218(6) 141.41 y
N9 H9B O8 2_555 0.90 2.23 3.050(6) 151.58 y
N9 H9C O16 1_555 0.90 2.50 3.100(6) 124.89 y
N9 H9C O7 2_545 0.90 2.43 3.086(7) 130.30 y
N10 H10D O12 1_555 0.90 2.53 3.340(8) 149.77 y
N10 H10E O2 1_565 0.90 2.28 3.070(6) 146.06 y
C3 H3A O6 4_665 0.97 2.35 3.173(6) 142.14 y
C3 H3B O3 1_555 0.97 2.58 3.547(6) 172.38 y
C6 H6B O1 2_655 0.97 2.50 3.237(6) 132.25 y
C8 H8A O13 1_655 0.96 2.56 3.360(8) 143.43 y
C12 H12A O12 1_555 0.97 2.53 3.426(8) 153.03 y
C15 H15B O14 2_555 0.97 2.54 3.511(6) 176.78 y
C17 H17A O2 1_565 0.93 2.56 3.318(7) 138.74 y
C18 H18A O3 3_655 0.93 2.52 3.377(7) 152.58 y
C20 H20B O2 3_655 0.96 2.60 3.385(7) 139.67 y

loop_
_geom_torsion_atom_site_label_1
_geom_torsion_atom_site_label_2
_geom_torsion_atom_site_label_3
_geom_torsion_atom_site_label_4
_geom_torsion
N4 Cu1 N1 C3 -139.4(3)
N3 Cu1 N1 C3 -9.6(3)
N2 Cu1 N1 C3 107.7(3)
N4 Cu1 N1 C5 -18.9(3)
N3 Cu1 N1 C5 110.8(3)
N2 Cu1 N1 C5 -131.8(3)
N4 Cu1 N1 C1 100.7(3)
N3 Cu1 N1 C1 -129.6(3)
N2 Cu1 N1 C1 -12.2(3)
N5 Cu1 N2 C2 162.8(3)
N1 Cu1 N2 C2 -16.4(3)
N4 Cu1 N2 C2 -98.5(3)
N3 Cu1 N2 C2 63.3(4)
N5 Cu1 N3 C4 159.9(4)
N1 Cu1 N3 C4 -18.5(4)
N4 Cu1 N3 C4 59.8(4)
N2 Cu1 N3 C4 -98.5(4)
N5 Cu1 N4 C6 174.4(4)
N1 Cu1 N4 C6 -8.0(4)
N3 Cu1 N4 C6 -85.6(4)
N2 Cu1 N4 C6 73.4(4)
N4 Cu1 N5 C7 165.4(5)
N3 Cu1 N5 C7 36.0(5)
N2 Cu1 N5 C7 -81.4(5)
N4 Cu1 N5 C9 -9.8(6)
N3 Cu1 N5 C9 -139.2(6)
N2 Cu1 N5 C9 103.4(6)
N9 Cu2 N7 C15 -140.4(3)
N10 Cu2 N7 C15 -6.2(3)
N8 Cu2 N7 C15 104.8(3)
N9 Cu2 N7 C11 99.1(3)
N10 Cu2 N7 C11 -126.7(3)
N8 Cu2 N7 C11 -15.7(3)
N9 Cu2 N7 C13 -20.3(3)
N10 Cu2 N7 C13 113.9(3)
N8 Cu2 N7 C13 -135.1(3)
N11 Cu2 N8 C12 168.8(3)
N7 Cu2 N8 C12 -11.4(3)
N9 Cu2 N8 C12 -91.9(3)
N10 Cu2 N8 C12 69.8(3)
N11 Cu2 N9 C14 175.3(4)
N7 Cu2 N9 C14 -5.8(4)
N10 Cu2 N9 C14 -81.3(4)
N8 Cu2 N9 C14 75.0(4)
N11 Cu2 N10 C16 156.5(4)
N7 Cu2 N10 C16 -22.3(4)
N9 Cu2 N10 C16 53.3(4)
N8 Cu2 N10 C16 -103.8(3)
N9 Cu2 N11 C17 150.2(5)
N10 Cu2 N11 C17 16.3(5)
N8 Cu2 N11 C17 -94.9(5)
N9 Cu2 N11 C19 -33.7(5)
N10 Cu2 N11 C19 -167.7(5)
N8 Cu2 N11 C19 81.2(5)
C3 N1 C1 C2 -80.2(5)
C5 N1 C1 C2 156.3(4)
Cu1 N1 C1 C2 39.4(4)
Cu1 N2 C2 C1 41.4(5)
N1 C1 C2 N2 -55.2(5)
C5 N1 C3 C4 -82.6(5)
C1 N1 C3 C4 153.9(4)
Cu1 N1 C3 C4 35.3(4)
Cu1 N3 C4 C3 42.4(5)
N1 C3 C4 N3 -52.0(5)
C3 N1 C5 C6 161.9(4)
C1 N1 C5 C6 -75.2(5)
Cu1 N1 C5 C6 42.4(5)
Cu1 N4 C6 C5 32.6(5)
N1 C5 C6 N4 -50.5(6)
C9 N5 C7 N6 0.1(7)
Cu1 N5 C7 N6 -176.0(4)
C8 N6 C7 N5 -0.7(7)
C10 N6 C7 N5 177.8(6)
C7 N6 C8 C9 1.0(8)
C10 N6 C8 C9 -177.6(7)
N6 C8 C9 N5 -1.0(9)
C7 N5 C9 C8 0.6(8)
Cu1 N5 C9 C8 176.6(5)
C15 N7 C11 C12 -78.6(5)
C13 N7 C11 C12 157.2(4)
Cu2 N7 C11 C12 40.6(4)
Cu2 N8 C12 C11 35.7(5)
N7 C11 C12 N8 -52.1(5)
C15 N7 C13 C14 162.0(4)
C11 N7 C13 C14 -73.8(5)
Cu2 N7 C13 C14 43.1(5)
Cu2 N9 C14 C13 30.7(5)
N7 C13 C14 N9 -49.4(6)
C11 N7 C15 C16 152.2(4)
C13 N7 C15 C16 -83.5(5)
Cu2 N7 C15 C16 34.0(5)
Cu2 N10 C16 C15 45.6(5)
N7 C15 C16 N10 -53.7(6)
C19 N11 C17 N12 1.9(7)
Cu2 N11 C17 N12 178.6(3)
C18 N12 C17 N11 -1.7(7)
C20 N12 C17 N11 179.6(5)
C17 N12 C18 C19 0.8(7)
C20 N12 C18 C19 179.5(6)
N12 C18 C19 N11 0.4(8)
C17 N11 C19 C18 -1.4(8)
Cu2 N11 C19 C18 -178.1(4)
